data_2010011
loop_
_publ_author_name
'Qi, G.-Z.'
'Shen, Q.'
'Lin, Y.-H.'

_publ_section_title
;
 A bis(2,6-di-<i>tert</i>-butyl-4-methylphenolato)samarium(II) complex,
 [Sm(OAr)~2~(thf)~3~].thf
;
_journal_issue 9
_journal_name_full 'Acta Crystallographica Section C'
_journal_page_first 1456
_journal_page_last 1458
_journal_paper_doi 10.1107/S0108270193014234
_journal_volume 50
_journal_year 1994
_chemical_formula_sum 'C46 H78 O6 Sm'
_chemical_formula_weight 877.52
_space_group_crystal_system monoclinic
_space_group_IT_number 4
_space_group_name_Hall 'P 2yb'
_space_group_name_H-M_alt 'P 1 21 1'
_atom_type_scat_source IntTabIV
_cell_angle_alpha 90.
_cell_angle_beta 95.67(2)
_cell_angle_gamma 90.
_cell_formula_units_Z 2
_cell_length_a 9.991(2)
_cell_length_b 15.521(3)
_cell_length_c 15.667(3)
_cell_measurement_reflns_used 21
_cell_measurement_temperature 298
_cell_measurement_theta_max 13.23
_cell_measurement_theta_min 3.19
_cell_volume 2417.6(8)
_diffrn_measurement_device 'Nicolet R3m/E'
_diffrn_measurement_method '\w (6.5 min^-1^)'
_diffrn_radiation_type MoK\a
_diffrn_radiation_wavelength 0.71073
_diffrn_reflns_av_R_equivalents 0.0511
_diffrn_reflns_limit_h_max 12
_diffrn_reflns_limit_h_min 0
_diffrn_reflns_limit_k_max 19
_diffrn_reflns_limit_k_min 0
_diffrn_reflns_limit_l_max 19
_diffrn_reflns_limit_l_min -19
_diffrn_reflns_number 4081
_diffrn_reflns_theta_max 25
_diffrn_standards_decay_% <2
_diffrn_standards_interval_time 100
_diffrn_standards_number 2
_exptl_absorpt_coefficient_mu 1.28
_exptl_absorpt_correction_T_max 0.478
_exptl_absorpt_correction_T_min 0.303
_exptl_absorpt_correction_type empirical
_exptl_crystal_colour brown-black
_exptl_crystal_density_diffrn 1.21
_exptl_crystal_description block
_exptl_crystal_size_max 0.62
_exptl_crystal_size_mid 0.40
_exptl_crystal_size_min 0.24
_refine_diff_density_max 1.029
_refine_diff_density_min -1.617
_refine_ls_goodness_of_fit_obs 0.966
_refine_ls_hydrogen_treatment refxyz
_refine_ls_number_parameters 452
_refine_ls_number_reflns 2735
_refine_ls_R_factor_obs 0.057
_refine_ls_shift/esd_max <0.027
_refine_ls_structure_factor_coef F
_refine_ls_weighting_details 'w = 1/[\s^2^(F) + 0.0002F^2^]'
_refine_ls_weighting_scheme calc
_refine_ls_wR_factor_obs 0.059
_reflns_number_observed 2735
_reflns_number_total 3992
_reflns_observed_criterion F~o~>3\s(F~o~)
_cod_data_source_file al1056.cif
_cod_data_source_block al1056_structure_1_of_1
_cod_depositor_comments
;
The following automatic conversions were performed:

'_refine_ls_weighting_scheme' value 'w = 1/[\s^2^(F) + 0.0002F^2^]'
was changed to 'calc'. New tag '_refine_ls_weighting_details' was
created. The value of the new tag was set to 'w = 1/[\s^2^(F) +
0.0002F^2^]'.

Automatic conversion script
Id: cif_fix_values 3143 2015-03-26 13:38:13Z robertas 
;
_cod_original_cell_volume 2417.4(9)
_cod_original_sg_symbol_H-M 'P 21'
_cod_original_formula_sum 'C46 H78 O6 Sm1'
_cod_database_code 2010011

loop_
_space_group_symop_id
_space_group_symop_operation_xyz
1 x,y,z
2 -x,y+1/2,-z

loop_
_atom_site_label
_atom_site_fract_x
_atom_site_fract_y
_atom_site_fract_z
_atom_site_U_iso_or_equiv
Sm .00874(7) .5000 .28145(4) .0500(10)
O(1) -.1459(8) .4980(13) .1610(5) .061(3)
O(2) -.1861(9) .4841(12) .3769(6) .078(6)
O(3) .2030(10) .5282(9) .1881(6) .081(6)
O(4) .0039(10) .6636(7) .3205(7) .076(5)
O(5) .1612(9) .4442(6) .3857(6) .057(4)
C(11) -.2232(13) .4906(16) .0903(8) .058(6)
C(12) -.2608(18) .4053(13) .0577(11) .091(9)
C(13) -.3569(16) .3978(12) -.0224(11) .083(8)
C(14) -.4005(14) .4690(10) -.0645(9) .078(9)
C(15) -.3574(14) .5548(11) -.0355(10) .075(7)
C(16) -.2762(13) .5680(11) .0420(10) .057(6)
C(17) -.2413(15) .6559(14) .0728(12) .089(9)
C(18) -.0848(16) .6664(12) .0788(11) .101(9)
C(19) -.2900(17) .6690(12) .1592(11) .091(9)
C(10) -.2975(18) .7296(14) .0137(14) .133(12)
C(101) -.2124(17) .3266(11) .1008(14) .095(10)
C(102) -.2574(19) .3183(12) .1898(13) .106(10)
C(103) -.256(2) .2430(13) .0544(15) .148(13)
C(104) -.0602(15) .3185(11) .1083(10) .076(7)
C(105) -.487(2) .4639(15) -.1489(11) .143(13)
C(21) -.182(2) .4294(16) .4530(13) .140(12)
C(22) -.309(2) .3904(19) .4545(12) .183(15)
C(23) -.3999(18) .4365(14) .3932(14) .144(12)
C(24) -.3268(12) .510(2) .3530(11) .099(8)
C(31) .1991(17) .523(2) .0997(10) .153(16)
C(32) .3203(19) .492(3) .0743(10) .186(16)
C(33) .4143(15) .504(3) .1505(11) .192(15)
C(34) .3421(16) .531(2) .2161(11) .148(17)
C(41) -.0905(17) .7044(10) .3717(11) .090(8)
C(42) -.047(2) .7915(12) .3834(16) .148(14)
C(43) .094(2) .7992(14) .3552(15) .127(12)
C(44) .103(2) .7299(11) .2971(15) .108(11)
C(51) .2402(15) .3991(10) .4484(10) .044(6)
C(52) .286(2) .4480(13) .5229(12) .048(7)
C(53) .3736(17) .4079(12) .5885(12) .058(7)
C(54) .4000(14) .3185(10) .5797(9) .062(6)
C(55) .3517(15) .2731(11) .5063(9) .065(6)
C(56) .2724(14) .3136(10) .4417(10) .058(6)
C(57) .2182(15) .2631(11) .3622(11) .079(7)
C(58) .2668(18) .2989(13) .2804(10) .096(9)
C(59) .0547(14) .2687(16) .3512(11) .121(11)
C(50) .260(2) .1690(11) .3664(14) .133(11)
C(501) .267(2) .5419(16) .5355(15) .086(11)
C(502) .316(2) .5932(13) .4649(13) .095(10)
C(503) .3300(17) .5849(12) .6206(11) .102(9)
C(504) .1135(17) .5624(12) .5360(11) .098(9)
C(505) .4888(17) .2699(12) .6509(11) .091(8)
O(6) 1.089(3) .039(2) .173(2) .322(18)
C(61) 1.058(4) -.044(2) .114(2) .194(15)
C(62) .942(3) -.0823(18) .148(2) .166(12)
C(63) .869(3) -.005(3) .173(3) .270(17)
C(64) .968(4) .047(2) .220(2) .234(18)
H(18a) -.0439 .6247 .1184 .080
H(18b) -.0620 .7234 .0993 .080
H(18c) -.0525 .6583 .0237 .080
H(19a) -.2681 .7263 .1789 .080
H(19b) -.2517 .6280 .2005 .080
H(19c) -.3860 .6622 .1520 .080
H(10a) -.3938 .7259 .0059 .080
H(10b) -.2618 .7205 -.0403 .080
H(10c) -.2714 .7856 .0354 .080
H(10d) -.2258 .2674 .2201 .080
H(10e) -.3538 .3200 .1858 .080
H(10f) -.2215 .3684 .2200 .080
H(10g) -.3522 .2382 .0502 .080
H(10h) -.2163 .1922 .0811 .080
H(10i) -.2273 .2489 -.0021 .080
H(10j) -.0235 .2685 .1382 .080
H(10k) -.0260 .3695 .1373 .080
H(101) -.0349 .3183 .0507 .080
H(10m) -.5061 .5201 -.1727 .080
H(10n) -.5700 .4356 -.1398 .080
H(10o) -.4400 .4305 -.1880 .080
H(21) -.1011 .4253 .4912 .080
H(22) -.3441 .3411 .4816 .080
H(23) -.4941 .4233 .3904 .080
H(24) -.3707 .5519 .3148 .080
H(31) .1322 .5369 .0535 .080
H(32) .3491 .4672 .0231 .080
H(33) .5038 .4827 .1477 .080
H(34) .3933 .5469 .2688 .080
H(41) -.1703 .6851 .3954 .080
H(42) -.0824 .8404 .4113 .080
H(43) .1460 .8499 .3704 .080
H(44) .1631 .7157 .2552 .080
H(58a) .2456 .3592 .2772 .080
H(58b) .2199 .2695 .2324 .080
H(58c) .3619 .2912 .2792 .080
H(59a) .0228 .3270 .3479 .080
H(59b) .0233 .2409 .4002 .080
H(59c) .0216 .2383 .3000 .080
H(50a) .3563 .1619 .3720 .080
H(50b) .2223 .1411 .3150 .080
H(50c) .2240 .1437 .4151 .080
H(50d) .3032 .6539 .4726 .080
H(50e) .2721 .5757 .4105 .080
H(50f) .4107 .5811 .4666 .080
H(50g) .2952 .5551 .6673 .080
H(50h) .3127 .6454 .6250 .080
H(50i) .4252 .5753 .6226 .080
H(50j) .0676 .5417 .4833 .080
H(50k) .0983 .6232 .5409 .080
H(501) .0799 .5331 .5834 .080
H(50m) .5189 .3073 .6977 .080
H(50n) .5653 .2461 .6267 .080
H(50o) .4350 .2241 .6715 .080

loop_
_geom_angle_atom_site_label_1
_geom_angle_atom_site_label_2
_geom_angle_atom_site_label_3
_geom_angle
_geom_angle_publ_flag
O(1) Sm O(2) 89.5(3) yes
O(2) Sm O(3) 175.7(5) yes
O(2) Sm O(5) 92.1(3) yes
O(1) Sm O(4) 100.2(5) yes
O(3) Sm O(4) 90.0(4) yes
Sm O(1) C(11) 173.5(13) yes
Sm O(2) C(24) 125.5(10) yes
Sm O(3) C(31) 127.5(10) yes
Sm O(4) C(41) 125.8(9) yes
O(1) C(11) C(16) 121.(2) yes
C(11) C(12) C(13) 118.9(16) yes
C(13) C(12) C(101) 118.4(17) yes
C(13) C(14) C(15) 121.9(14) yes
C(15) C(14) C(105) 116.6(14) yes
C(11) C(16) C(15) 117.9(15) yes
C(15) C(16) C(17) 120.9(15) yes
O(1) Sm O(3) 91.1(3) yes
O(1) Sm O(5) 156.7(6) yes
O(3) Sm O(5) 89.1(3) yes
O(2) Sm O(4) 85.7(5) yes
O(4) Sm O(5) 103.1(3) yes
Sm O(2) C(21) 124.6(11) yes
Sm O(3) C(34) 126.8(9) yes
Sm O(4) C(44) 125.6(10) yes
Sm O(5) C(51) 170.9(9) yes
O(1) C(11) C(12) 120.(2) yes
C(12) C(11) C(16) 119.3(12) yes
C(11 C(12) C(101) 122.6(15) yes
C(12) C(13) C(14) 119.7(16) yes
C(13) C(14) C(105) 121.3(16) yes
C(14) C(15) C(16) 122.0(14) yes
C(11) C(16) C(17) 121.2(13) yes
C(31) O(3) C(34) 104.0(12) no
C(16) C(17) C(19) 109.4(16) no
C(16) C(17) C(10) 115.4(15) no
C(19) C(17) C(10) 108.1(16) no
C(12) C(101) C(103) 115.2(17) no
C(12) C(101) C(104) 113.0(15) no
C(103) C(101) C(104) 101.6(14) no
C(21) C(22) C(23) 107.(2) no
O(2) C(24) C(23) 100.0(18) no
C(31) C(32) C(33) 103.2(18) no
O(3) C(34) C(33) 109.3(14) no
C(41) C(42) C(43) 108.5(18) no
O(4) C(44) C(43) 106.2(18) no
O(5) C(51) C(56) 123.7(13) no
C(51) C(52) C(53) 118.8(17) no
C(53) C(52) C(501) 114.3(17) no
C(53) C(54) C(55) 121.4(14) no
C(55) C(54) C(505) 118.4(14) no
C(21) O(2) C(24) 108.3(13) no
C(41) O(4) C(44) 108.5(12) no
C(16) C(17) C(18) 108.6(15) no
C(18) C(17) C(19) 110.1(14) no
C(18) C(17) C(10) 105.2(15) no
C(12) C(101) C(102) 112.6(16) no
C(102) C(101) C(103) 105.7(16) no
C(102) C(101) C(104) 108.0(15) no
O(2) C(21) C(22) 108.2(17) no
C(22) C(23) C(24) 110.4(16) no
O(3) C(31) C(32) 111.5(14) no
C(32) C(33) C(34) 108.0(15) no
O(4) C(41) C(42) 106.2(16) no
C(42) C(43) C(44) 104.2(17) no
O(5) C(51) C(52) 115.2(14) no
C(52) C(51) C(56) 121.1(14) no
C(51) C(52) C(501) 126.4(17) no
C(52) C(53) C(54) 117.6(16) no
C(53) C(54) C(505) 120.2(14) no
C(54) C(55) C(56) 120.3(15) no
C(51) C(56) C(55) 120.5(14) no
C(55) C(56) C(57) 120.0(14) no
C(56) C(57) C(59) 109.4(14) no
C(56) C(57) C(50) 112.5(14) no
C(59) C(57) C(50) 109.0(15) no
C(52) C(501) C(503) 119.0(18) no
C(52) C(501) C(504) 109.8(19) no
C(503) C(501) C(504) 102.8(17) no
O(6) C(61) C(62) 103.(3) no
C(62) C(63) C(64) 105.(3) no
C(51) C(56) C(57) 119.5(13) no
C(56) C(57) C(58) 112.6(14) no
C(58) C(57) C(59) 107.0(13) no
C(58) C(57) C(50) 106.1(15) no
C(52) C(501) C(502) 111.8(9) no
C(502) C(501) C(503) 105.7(18) no
C(502) C(501) C(504) 106.9(18) no
C(61) O(6) C(64) 104.(3) no
C(61) C(62) C(63) 101.(3) no
O(6) C(64) C(63) 105.(3) no

loop_
_geom_bond_atom_site_label_1
_geom_bond_atom_site_label_2
_geom_bond_distance
_geom_bond_publ_flag
Sm O(1) 2.318(7) yes
Sm O(3) 2.580(10) yes
Sm O(5) 2.290(9) yes
O(5) C(51) 1.388(17) yes
O(2) C(24) 1.475(18) yes
C(11) C(16) 1.49(3) yes
C(12) C(101) 1.46(3) yes
C(14) C(15) 1.46(2) yes
C(15) C(16) 1.41(2) yes
C(17) C(18) 1.57(2) yes
C(17) C(10) 1.54(3) yes
C(101) C(103) 1.53(3) yes
C(21) C(22) 1.41(3) yes
C(23) C(24) 1.53(3) yes
O(6) C(64) 1.48(5) yes
C(62) C(63) 1.49(6) yes
Sm O(2) 2.581(10) yes
Sm O(4) 2.614(11) yes
O(1) C(11) 1.292(15) yes
O(2) C(21) 1.46(3) yes
C(11) C(12) 1.46(3) yes
C(12) C(13) 1.51(2) yes
C(13) C(14) 1.34(2) yes
C(14) C(105) 1.51(2) yes
C(16) C(17) 1.48(3) yes
C(17) C(19) 1.50(3) yes
C(101) C(102) 1.51(3) yes
C(101) C(104) 1.52(2) yes
C(22) C(23) 1.45(3) yes
O(6) C(61) 1.60(5) yes
C(61) C(62) 1.45(5) yes
C(63) C(64) 1.42(6) yes
O(3) C(31) 1.384(18) no
O(4) C(41) 1.44(2) no
C(32) C(33) 1.46(2) no
C(41) C(42) 1.43(3) no
C(43) C(44) 1.42(3) no
C(51) C(56) 1.37(2) no
C(52) C(501) 1.49(3) no
C(54) C(55) 1.39(2) no
C(55) C(56) 1.37(2) no
C(57) C(58) 1.52(2) no
C(57) C(50) 1.52(2) no
C(501) C(503) 1.57(3) no
O(3) C(34) 1.417(18) no
O(4) C(44) 1.50(2) no
C(31) C(32) 1.40(3) no
C(33) C(34) 1.38(3) no
C(42) C(43) 1.52(3) no
C(51) C(52) 1.43(3) no
C(52) C(53) 1.42(3) no
C(53) C(54) 1.42(2) no
C(54) C(505) 1.55(2) no
C(56) C(57) 1.52(2) no
C(57) C(59) 1.63(2) no
C(501) C(502) 1.49(3) no
C(501) C(504) 1.57(3) no
